data_1519927
loop_
_publ_author_name
'Witt, Alexander'
'Heinemann, Frank W.'
'Khusniyarov, Marat M.'

_publ_section_title
;
 Bidirectional photoswitching of magnetic properties at room temperature:
 ligand-driven light-induced valence tautomerism
;
_journal_issue 8
_journal_name_full 'Chem. Sci.'
_journal_page_first 4599
_journal_paper_doi 10.1039/C5SC00130G
_journal_volume 6
_journal_year 2015
_chemical_formula_moiety 'C54 H62 Co N2 O4'
_chemical_formula_sum 'C54 H62 Co N2 O4'
_chemical_formula_weight 861.99
_chemical_name_systematic
; 
 ? 
;
_chemical_properties_physical Air-sensitive
_space_group_IT_number 2
_symmetry_cell_setting triclinic
_symmetry_space_group_name_Hall '-P 1'
_symmetry_space_group_name_H-M 'P -1'
_atom_sites_solution_hydrogens geom
_atom_sites_solution_primary direct
_atom_sites_solution_secondary difmap
_audit_creation_method SHELXL-97
_audit_update_record
;
2014-11-07 deposited with the CCDC.
2015-05-22 downloaded from the CCDC.
;
_cell_angle_alpha 102.162(6)
_cell_angle_beta 101.446(5)
_cell_angle_gamma 104.036(5)
_cell_formula_units_Z 2
_cell_length_a 10.7956(11)
_cell_length_b 12.0991(13)
_cell_length_c 19.834(2)
_cell_measurement_reflns_used 9945
_cell_measurement_temperature 295(2)
_cell_measurement_theta_max 26.85
_cell_measurement_theta_min 2.27
_cell_volume 2370.3(4)
_computing_cell_refinement 'Bruker SAINT'
_computing_data_collection 'Bruker APEX2'
_computing_data_reduction 'Bruker SAINT'
_computing_molecular_graphics 'SHELXTL 6.12 (Bruker AXS, 2002)'
_computing_publication_material 'SHELXTL 6.12 (Bruker AXS, 2002)'
_computing_structure_refinement 'SHELXTL 6.12 (Bruker AXS, 2002)'
_computing_structure_solution 'SHELXTL 6.12 (Bruker AXS, 2002)'
_diffrn_ambient_temperature 295(2)
_diffrn_detector_area_resol_mean 83.33
_diffrn_measured_fraction_theta_full 0.999
_diffrn_measured_fraction_theta_max 0.994
_diffrn_measurement_device_type 'Bruker Smart APEX II'
_diffrn_measurement_method '\f and \w scans'
_diffrn_radiation_monochromator graphite
_diffrn_radiation_source 'fine-focus sealed tube'
_diffrn_radiation_type MoK\a
_diffrn_radiation_wavelength 0.71073
_diffrn_reflns_av_R_equivalents 0.0395
_diffrn_reflns_av_sigmaI/netI 0.0267
_diffrn_reflns_limit_h_max 14
_diffrn_reflns_limit_h_min -14
_diffrn_reflns_limit_k_max 15
_diffrn_reflns_limit_k_min -15
_diffrn_reflns_limit_l_max 25
_diffrn_reflns_limit_l_min -25
_diffrn_reflns_number 75041
_diffrn_reflns_theta_full 27.00
_diffrn_reflns_theta_max 27.66
_diffrn_reflns_theta_min 1.09
_exptl_absorpt_coefficient_mu 0.408
_exptl_absorpt_correction_T_max 0.746
_exptl_absorpt_correction_T_min 0.708
_exptl_absorpt_correction_type multi-scan
_exptl_absorpt_process_details 'SADABS, Bruker-AXS, 2008'
_exptl_crystal_colour black
_exptl_crystal_density_diffrn 1.208
_exptl_crystal_density_method 'not measured'
_exptl_crystal_description prism
_exptl_crystal_F_000 918
_exptl_crystal_recrystallization_method 'Re-crystallisation from solvent: toluene'
_exptl_crystal_size_max 0.30
_exptl_crystal_size_mid 0.26
_exptl_crystal_size_min 0.16
_refine_diff_density_max 0.340
_refine_diff_density_min -0.284
_refine_diff_density_rms 0.042
_refine_ls_extinction_method none
_refine_ls_goodness_of_fit_ref 1.026
_refine_ls_hydrogen_treatment constr
_refine_ls_matrix_type full
_refine_ls_number_parameters 832
_refine_ls_number_reflns 10996
_refine_ls_number_restraints 900
_refine_ls_restrained_S_all 1.008
_refine_ls_R_factor_all 0.0765
_refine_ls_R_factor_gt 0.0422
_refine_ls_shift/su_max 0.003
_refine_ls_shift/su_mean 0.000
_refine_ls_structure_factor_coef Fsqd
_refine_ls_weighting_details 'calc w=1/[\s^2^(Fo^2^)+(0.0600P)^2^+0.5241P] where P=(Fo^2^+2Fc^2^)/3'
_refine_ls_weighting_scheme calc
_refine_ls_wR_factor_gt 0.1102
_refine_ls_wR_factor_ref 0.1315
_reflns_number_gt 6741
_reflns_number_total 10996
_reflns_threshold_expression >2sigma(I)
_cod_data_source_file c5sc00130g2.cif
_cod_data_source_block aw1402_295k
_cod_depositor_comments 'Adding full bibliography for 1519926--1519929.cif.'
_cod_original_sg_symbol_Hall -P1
_cod_original_sg_symbol_H-M P-1
_cod_database_code 1519927

loop_
_symmetry_equiv_pos_as_xyz
'x, y, z'
'-x, -y, -z'

loop_
_atom_site_label
_atom_site_type_symbol
_atom_site_fract_x
_atom_site_fract_y
_atom_site_fract_z
_atom_site_U_iso_or_equiv
_atom_site_adp_type
_atom_site_occupancy
_atom_site_symmetry_multiplicity
_atom_site_calc_flag
_atom_site_refinement_flags
_atom_site_disorder_assembly
_atom_site_disorder_group
Co1 Co 0.49607(2) 0.49910(2) 0.251315(13) 0.03552(9) Uani 1 1 d . . .
O1 O 0.43979(11) 0.58602(10) 0.18784(6) 0.0402(3) Uani 1 1 d . B .
O2 O 0.63735(11) 0.63997(10) 0.29946(6) 0.0381(3) Uani 1 1 d . B .
O3 O 0.55390(11) 0.41685(10) 0.31484(6) 0.0405(3) Uani 1 1 d . B .
O4 O 0.35663(11) 0.36229(10) 0.20199(6) 0.0380(3) Uani 1 1 d . B .
C1 C 0.52437(16) 0.69102(15) 0.20383(9) 0.0343(4) Uani 1 1 d . . .
C2 C 0.51310(17) 0.77162(15) 0.16336(9) 0.0382(4) Uani 1 1 d . B .
H2A H 0.4415 0.7505 0.1219 0.046 Uiso 1 1 calc R . .
C3 C 0.60502(16) 0.88097(15) 0.18329(9) 0.0358(4) Uani 1 1 d . . .
C4 C 0.71090(17) 0.91006(15) 0.24591(10) 0.0378(4) Uani 1 1 d . B .
H4A H 0.7741 0.9860 0.2592 0.045 Uiso 1 1 calc R . .
C5 C 0.72791(16) 0.83610(15) 0.28837(9) 0.0349(4) Uani 1 1 d . . .
C6 C 0.63346(16) 0.72165(15) 0.26658(9) 0.0327(4) Uani 1 1 d . B .
C7 C 0.59833(18) 0.97158(17) 0.14024(10) 0.0424(4) Uani 1 1 d . B .
C8 C 0.6078(3) 1.0911(2) 0.18886(14) 0.0803(8) Uani 1 1 d . . .
H8A H 0.6909 1.1191 0.2267 0.120 Uiso 1 1 calc R B .
H8B H 0.5329 1.0823 0.2103 0.120 Uiso 1 1 calc R . .
H8C H 0.6058 1.1485 0.1607 0.120 Uiso 1 1 calc R . .
C9 C 0.7101(3) 0.9837(3) 0.10464(17) 0.0977(11) Uani 1 1 d . . .
H9A H 0.7022 0.9066 0.0733 0.147 Uiso 1 1 calc R B .
H9B H 0.7948 1.0120 0.1412 0.147 Uiso 1 1 calc R . .
H9C H 0.7058 1.0405 0.0762 0.147 Uiso 1 1 calc R . .
C10 C 0.4683(2) 0.9345(2) 0.08281(15) 0.0817(8) Uani 1 1 d . . .
H10A H 0.4583 0.8583 0.0497 0.123 Uiso 1 1 calc R B .
H10B H 0.4682 0.9945 0.0565 0.123 Uiso 1 1 calc R . .
H10C H 0.3947 0.9267 0.1052 0.123 Uiso 1 1 calc R . .
C11 C 0.84073(17) 0.87185(16) 0.35600(10) 0.0419(4) Uani 1 1 d . B .
C12 C 0.92859(19) 0.79024(19) 0.34802(12) 0.0575(6) Uani 1 1 d . . .
H12A H 0.9651 0.7967 0.3071 0.086 Uiso 1 1 calc R B .
H12B H 0.8758 0.7082 0.3403 0.086 Uiso 1 1 calc R . .
H12C H 1.0011 0.8136 0.3916 0.086 Uiso 1 1 calc R . .
C13 C 0.9270(2) 0.99929(19) 0.37096(13) 0.0741(8) Uani 1 1 d . . .
H13A H 0.8726 1.0530 0.3764 0.111 Uiso 1 1 calc R B .
H13B H 0.9661 1.0072 0.3310 0.111 Uiso 1 1 calc R . .
H13C H 0.9976 1.0194 0.4150 0.111 Uiso 1 1 calc R . .
C14 C 0.7848(2) 0.8620(2) 0.42044(11) 0.0636(6) Uani 1 1 d . . .
H14A H 0.7286 0.9141 0.4258 0.095 Uiso 1 1 calc R B .
H14B H 0.8578 0.8855 0.4638 0.095 Uiso 1 1 calc R . .
H14C H 0.7321 0.7800 0.4130 0.095 Uiso 1 1 calc R . .
C15 C 0.46756(16) 0.30835(15) 0.29766(9) 0.0334(4) Uani 1 1 d . . .
C16 C 0.47888(17) 0.22908(16) 0.33804(9) 0.0375(4) Uani 1 1 d . B .
H16A H 0.5484 0.2520 0.3806 0.045 Uiso 1 1 calc R . .
C17 C 0.38947(17) 0.11636(15) 0.31682(9) 0.0356(4) Uani 1 1 d . . .
C18 C 0.28855(16) 0.08603(15) 0.25358(10) 0.0371(4) Uani 1 1 d . B .
H18A H 0.2275 0.0088 0.2387 0.045 Uiso 1 1 calc R . .
C19 C 0.27269(15) 0.16253(15) 0.21127(9) 0.0335(4) Uani 1 1 d . . .
C20 C 0.36238(16) 0.27720(15) 0.23526(9) 0.0322(4) Uani 1 1 d . B .
C21 C 0.39827(18) 0.02804(17) 0.36146(10) 0.0432(4) Uani 1 1 d . A .
C22 C 0.5280(10) 0.0696(9) 0.4226(5) 0.084(3) Uani 0.515(10) 1 d PU A 1
H22A H 0.6008 0.0553 0.4029 0.127 Uiso 0.515(10) 1 calc PR A 1
H22B H 0.5167 0.0255 0.4582 0.127 Uiso 0.515(10) 1 calc PR A 1
H22C H 0.5484 0.1544 0.4453 0.127 Uiso 0.515(10) 1 calc PR A 1
C23 C 0.2839(9) 0.0040(8) 0.3934(6) 0.082(2) Uani 0.515(10) 1 d PU A 1
H23A H 0.2184 -0.0709 0.3644 0.122 Uiso 0.515(10) 1 calc PR A 1
H23B H 0.2435 0.0684 0.3945 0.122 Uiso 0.515(10) 1 calc PR A 1
H23C H 0.3148 -0.0013 0.4422 0.122 Uiso 0.515(10) 1 calc PR A 1
C24 C 0.4010(10) -0.0918(7) 0.3139(5) 0.075(2) Uani 0.515(10) 1 d PU A 1
H24A H 0.4552 -0.0758 0.2809 0.113 Uiso 0.515(10) 1 calc PR A 1
H24B H 0.3107 -0.1389 0.2866 0.113 Uiso 0.515(10) 1 calc PR A 1
H24C H 0.4389 -0.1357 0.3445 0.113 Uiso 0.515(10) 1 calc PR A 1
C22A C 0.5381(9) 0.0362(10) 0.3901(6) 0.079(3) Uani 0.485(10) 1 d PU A 2
H22D H 0.5752 0.0092 0.3506 0.119 Uiso 0.485(10) 1 calc PR A 2
H22E H 0.5439 -0.0137 0.4229 0.119 Uiso 0.485(10) 1 calc PR A 2
H22F H 0.5881 0.1186 0.4158 0.119 Uiso 0.485(10) 1 calc PR A 2
C23A C 0.3377(11) 0.0676(9) 0.4237(5) 0.079(2) Uani 0.485(10) 1 d PU A 2
H23D H 0.2432 0.0564 0.4046 0.119 Uiso 0.485(10) 1 calc PR A 2
H23E H 0.3826 0.1514 0.4483 0.119 Uiso 0.485(10) 1 calc PR A 2
H23F H 0.3489 0.0200 0.4575 0.119 Uiso 0.485(10) 1 calc PR A 2
C24A C 0.3267(12) -0.0953(7) 0.3194(5) 0.096(3) Uani 0.485(10) 1 d PU A 2
H24D H 0.3683 -0.1183 0.2812 0.144 Uiso 0.485(10) 1 calc PR A 2
H24E H 0.2343 -0.1015 0.2985 0.144 Uiso 0.485(10) 1 calc PR A 2
H24F H 0.3301 -0.1479 0.3508 0.144 Uiso 0.485(10) 1 calc PR A 2
C25 C 0.16370(17) 0.12528(16) 0.14147(10) 0.0412(4) Uani 1 1 d . B .
C26 C 0.07028(18) 0.20212(19) 0.14758(12) 0.0558(5) Uani 1 1 d . . .
H26A H 0.0302 0.1920 0.1869 0.084 Uiso 1 1 calc R B .
H26B H 0.0006 0.1781 0.1028 0.084 Uiso 1 1 calc R . .
H26C H 0.1204 0.2855 0.1569 0.084 Uiso 1 1 calc R . .
C27 C 0.0812(2) -0.00434(18) 0.12356(13) 0.0702(7) Uani 1 1 d . . .
H27A H 0.1390 -0.0552 0.1193 0.105 Uiso 1 1 calc R B .
H27B H 0.0136 -0.0248 0.0782 0.105 Uiso 1 1 calc R . .
H27C H 0.0383 -0.0161 0.1617 0.105 Uiso 1 1 calc R . .
C28 C 0.2251(2) 0.1410(2) 0.07930(10) 0.0582(6) Uani 1 1 d . . .
H28A H 0.2849 0.0920 0.0751 0.087 Uiso 1 1 calc R B .
H28B H 0.2749 0.2243 0.0884 0.087 Uiso 1 1 calc R . .
H28C H 0.1547 0.1167 0.0347 0.087 Uiso 1 1 calc R . .
N1 N 0.3877(5) 0.5491(8) 0.3112(2) 0.0407(8) Uani 0.854(3) 1 d PDU B 1
C29 C 0.4314(4) 0.5807(5) 0.3828(2) 0.0503(10) Uani 0.854(3) 1 d PDU B 1
H29A H 0.5199 0.5842 0.4037 0.060 Uiso 0.854(3) 1 calc PR B 1
C30 C 0.3542(3) 0.6083(4) 0.42710(18) 0.0562(9) Uani 0.854(3) 1 d PDU B 1
H30A H 0.3891 0.6282 0.4775 0.067 Uiso 0.854(3) 1 calc PR B 1
C31 C 0.2254(3) 0.6075(3) 0.39893(17) 0.0466(7) Uani 0.854(3) 1 d PDU B 1
C32 C 0.1829(3) 0.5785(3) 0.32448(16) 0.0504(8) Uani 0.854(3) 1 d PDU B 1
H32A H 0.0963 0.5782 0.3022 0.060 Uiso 0.854(3) 1 calc PR B 1
C33 C 0.2650(4) 0.5505(6) 0.28286(17) 0.0461(8) Uani 0.854(3) 1 d PDU B 1
H33A H 0.2334 0.5315 0.2323 0.055 Uiso 0.854(3) 1 calc PR B 1
C34 C 0.1339(3) 0.6312(2) 0.44159(15) 0.0550(7) Uani 0.854(3) 1 d PDU B 1
H34A H 0.0518 0.6369 0.4168 0.066 Uiso 0.854(3) 1 calc PR B 1
C35 C 0.1542(3) 0.6453(2) 0.51076(15) 0.0576(7) Uani 0.854(3) 1 d PDU B 1
H35A H 0.2372 0.6413 0.5355 0.069 Uiso 0.854(3) 1 calc PR B 1
C36 C 0.0624(3) 0.6666(3) 0.55399(18) 0.0551(7) Uani 0.854(3) 1 d PDU B 1
C37 C 0.1053(3) 0.6860(3) 0.62771(17) 0.0656(8) Uani 0.854(3) 1 d PDU B 1
H37A H 0.1920 0.6848 0.6486 0.079 Uiso 0.854(3) 1 calc PR B 1
C38 C 0.0227(4) 0.7067(4) 0.67041(19) 0.0738(10) Uani 0.854(3) 1 d PDU B 1
H38A H 0.0531 0.7193 0.7206 0.089 Uiso 0.854(3) 1 calc PR B 1
C39 C -0.1019(4) 0.7093(4) 0.6422(2) 0.0698(10) Uani 0.854(3) 1 d PDU B 1
H39A H -0.1574 0.7246 0.6724 0.084 Uiso 0.854(3) 1 calc PR B 1
C40 C -0.1467(4) 0.6896(3) 0.5691(2) 0.0690(9) Uani 0.854(3) 1 d PDU B 1
H40A H -0.2337 0.6906 0.5488 0.083 Uiso 0.854(3) 1 calc PR B 1
C41 C -0.0645(3) 0.6683(3) 0.52530(18) 0.0619(8) Uani 0.854(3) 1 d PDU B 1
H41A H -0.0958 0.6547 0.4751 0.074 Uiso 0.854(3) 1 calc PR B 1
N1A N 0.396(3) 0.550(5) 0.3225(14) 0.039(3) Uani 0.146(3) 1 d PDU B 2
C29A C 0.455(2) 0.568(3) 0.3910(13) 0.047(3) Uani 0.146(3) 1 d PDU B 2
H29B H 0.5386 0.5540 0.4044 0.056 Uiso 0.146(3) 1 calc PR B 2
C30A C 0.3944(19) 0.606(3) 0.4423(11) 0.056(3) Uani 0.146(3) 1 d PDU B 2
H30B H 0.4415 0.6306 0.4913 0.067 Uiso 0.146(3) 1 calc PR B 2
C31A C 0.2659(18) 0.610(2) 0.4232(9) 0.049(3) Uani 0.146(3) 1 d PDU B 2
C32A C 0.208(2) 0.593(2) 0.3516(10) 0.046(3) Uani 0.146(3) 1 d PDU B 2
H32B H 0.1256 0.6082 0.3370 0.056 Uiso 0.146(3) 1 calc PR B 2
C33A C 0.272(3) 0.553(4) 0.3016(11) 0.048(3) Uani 0.146(3) 1 d PDU B 2
H33B H 0.2272 0.5284 0.2521 0.058 Uiso 0.146(3) 1 calc PR B 2
C34A C 0.1945(14) 0.6434(16) 0.4768(10) 0.056(3) Uani 0.146(3) 1 d PDU B 2
H34B H 0.2485 0.6815 0.5241 0.067 Uiso 0.146(3) 1 calc PR B 2
C35A C 0.0664(13) 0.6277(13) 0.4687(8) 0.053(2) Uani 0.146(3) 1 d PDU B 2
H35B H 0.0136 0.5990 0.4207 0.064 Uiso 0.146(3) 1 calc PR B 2
C36A C -0.0057(17) 0.6481(18) 0.5229(9) 0.057(3) Uani 0.146(3) 1 d PDU B 2
C37A C 0.0606(19) 0.682(2) 0.5954(10) 0.064(3) Uani 0.146(3) 1 d PDU B 2
H37B H 0.1523 0.6912 0.6120 0.076 Uiso 0.146(3) 1 calc PR B 2
C38A C -0.021(2) 0.703(3) 0.6430(10) 0.070(3) Uani 0.146(3) 1 d PDU B 2
H38B H 0.0166 0.7216 0.6931 0.083 Uiso 0.146(3) 1 calc PR B 2
C39A C -0.150(2) 0.695(3) 0.6180(11) 0.064(3) Uani 0.146(3) 1 d PDU B 2
H39B H -0.1996 0.7165 0.6508 0.077 Uiso 0.146(3) 1 calc PR B 2
C40A C -0.2104(18) 0.6581(19) 0.5463(10) 0.068(3) Uani 0.146(3) 1 d PDU B 2
H40B H -0.3026 0.6467 0.5297 0.082 Uiso 0.146(3) 1 calc PR B 2
C41A C -0.1381(17) 0.6372(16) 0.4985(10) 0.065(3) Uani 0.146(3) 1 d PDU B 2
H41B H -0.1788 0.6152 0.4486 0.078 Uiso 0.146(3) 1 calc PR B 2
N2 N 0.6028(6) 0.4473(8) 0.1915(2) 0.0405(9) Uani 0.854(3) 1 d PDU B 1
C42 C 0.5620(4) 0.4206(8) 0.1198(3) 0.0513(9) Uani 0.854(3) 1 d PDU B 1
H42A H 0.4761 0.4230 0.0986 0.062 Uiso 0.854(3) 1 calc PR B 1
C43 C 0.6390(3) 0.3899(4) 0.07591(19) 0.0534(9) Uani 0.854(3) 1 d PDU B 1
H43A H 0.6047 0.3694 0.0255 0.064 Uiso 0.854(3) 1 calc PR B 1
C44 C 0.7668(3) 0.3885(3) 0.10475(17) 0.0471(7) Uani 0.854(3) 1 d PDU B 1
C45 C 0.8071(4) 0.4141(4) 0.17923(16) 0.0507(8) Uani 0.854(3) 1 d PDU B 1
H45A H 0.8924 0.4119 0.2019 0.061 Uiso 0.854(3) 1 calc PR B 1
C46 C 0.7241(5) 0.4426(6) 0.2200(2) 0.0464(8) Uani 0.854(3) 1 d PDU B 1
H46A H 0.7541 0.4596 0.2705 0.056 Uiso 0.854(3) 1 calc PR B 1
C47 C 0.8588(3) 0.3657(2) 0.06245(15) 0.0546(7) Uani 0.854(3) 1 d PDU B 1
H47A H 0.9384 0.3549 0.0866 0.066 Uiso 0.854(3) 1 calc PR B 1
C48 C 0.8415(3) 0.3588(2) -0.00669(14) 0.0548(7) Uani 0.854(3) 1 d PDU B 1
H48A H 0.7605 0.3672 -0.0308 0.066 Uiso 0.854(3) 1 calc PR B 1
C49 C 0.9339(3) 0.3397(2) -0.04952(17) 0.0523(7) Uani 0.854(3) 1 d PDU B 1
C50 C 0.8949(3) 0.3267(3) -0.12262(17) 0.0653(8) Uani 0.854(3) 1 d PDU B 1
H50A H 0.8097 0.3309 -0.1436 0.078 Uiso 0.854(3) 1 calc PR B 1
C51 C 0.9785(4) 0.3079(4) -0.16474(19) 0.0711(10) Uani 0.854(3) 1 d PDU B 1
H51A H 0.9503 0.2995 -0.2145 0.085 Uiso 0.854(3) 1 calc PR B 1
C52 C 1.1010(4) 0.3009(4) -0.1363(2) 0.0674(10) Uani 0.854(3) 1 d PDU B 1
H52A H 1.1577 0.2874 -0.1662 0.081 Uiso 0.854(3) 1 calc PR B 1
C53 C 1.1424(3) 0.3136(3) -0.06402(19) 0.0660(8) Uani 0.854(3) 1 d PDU B 1
H53A H 1.2277 0.3087 -0.0439 0.079 Uiso 0.854(3) 1 calc PR B 1
C54 C 1.0598(3) 0.3335(3) -0.02059(17) 0.0602(8) Uani 0.854(3) 1 d PDU B 1
H54A H 1.0892 0.3430 0.0293 0.072 Uiso 0.854(3) 1 calc PR B 1
N2A N 0.602(3) 0.451(5) 0.1827(15) 0.040(3) Uani 0.146(3) 1 d PDU B 2
C42A C 0.537(3) 0.416(5) 0.1134(15) 0.045(3) Uani 0.146(3) 1 d PDU B 2
H42B H 0.4439 0.4026 0.0996 0.054 Uiso 0.146(3) 1 calc PR B 2
C43A C 0.605(2) 0.398(3) 0.0619(12) 0.053(3) Uani 0.146(3) 1 d PDU B 2
H43B H 0.5640 0.3899 0.0134 0.064 Uiso 0.146(3) 1 calc PR B 2
C44A C 0.7319(19) 0.391(2) 0.0819(9) 0.048(3) Uani 0.146(3) 1 d PDU B 2
C45A C 0.788(2) 0.409(2) 0.1531(10) 0.044(3) Uani 0.146(3) 1 d PDU B 2
H45B H 0.8717 0.3964 0.1677 0.053 Uiso 0.146(3) 1 calc PR B 2
C46A C 0.725(3) 0.446(4) 0.2041(12) 0.046(3) Uani 0.146(3) 1 d PDU B 2
H46B H 0.7685 0.4671 0.2536 0.055 Uiso 0.146(3) 1 calc PR B 2
C47A C 0.8045(15) 0.3612(17) 0.0285(10) 0.059(3) Uani 0.146(3) 1 d PDU B 2
H47B H 0.7508 0.3297 -0.0193 0.070 Uiso 0.146(3) 1 calc PR B 2
C48A C 0.9280(13) 0.3702(13) 0.0352(8) 0.055(2) Uani 0.146(3) 1 d PDU B 2
H48B H 0.9812 0.3926 0.0830 0.067 Uiso 0.146(3) 1 calc PR B 2
C49A C 0.9988(17) 0.3506(18) -0.0208(9) 0.052(3) Uani 0.146(3) 1 d PDU B 2
C50A C 0.9406(18) 0.324(2) -0.0927(10) 0.062(3) Uani 0.146(3) 1 d PDU B 2
H50B H 0.8510 0.3220 -0.1097 0.075 Uiso 0.146(3) 1 calc PR B 2
C51A C 1.019(2) 0.301(3) -0.1411(10) 0.067(3) Uani 0.146(3) 1 d PDU B 2
H51B H 0.9802 0.2767 -0.1913 0.080 Uiso 0.146(3) 1 calc PR B 2
C52A C 1.149(2) 0.314(3) -0.1146(11) 0.062(3) Uani 0.146(3) 1 d PDU B 2
H52B H 1.2016 0.3036 -0.1470 0.074 Uiso 0.146(3) 1 calc PR B 2
C53A C 1.2069(18) 0.3420(19) -0.0423(10) 0.065(3) Uani 0.146(3) 1 d PDU B 2
H53B H 1.2974 0.3473 -0.0253 0.078 Uiso 0.146(3) 1 calc PR B 2
C54A C 1.1326(17) 0.3617(17) 0.0038(10) 0.064(3) Uani 0.146(3) 1 d PDU B 2
H54B H 1.1723 0.3835 0.0537 0.077 Uiso 0.146(3) 1 calc PR B 2

loop_
_atom_site_aniso_label
_atom_site_aniso_U_11
_atom_site_aniso_U_22
_atom_site_aniso_U_33
_atom_site_aniso_U_23
_atom_site_aniso_U_13
_atom_site_aniso_U_12
Co1 0.03868(14) 0.02933(13) 0.03317(14) 0.00893(9) 0.00486(9) 0.00377(9)
O1 0.0397(6) 0.0346(7) 0.0369(7) 0.0096(6) 0.0013(6) 0.0012(5)
O2 0.0422(6) 0.0326(7) 0.0340(7) 0.0119(6) 0.0031(5) 0.0045(5)
O3 0.0392(6) 0.0359(7) 0.0358(7) 0.0098(6) -0.0002(5) 0.0004(5)
O4 0.0417(6) 0.0321(7) 0.0340(7) 0.0112(6) 0.0019(5) 0.0041(5)
C1 0.0341(8) 0.0332(10) 0.0328(10) 0.0079(8) 0.0075(8) 0.0068(7)
C2 0.0382(9) 0.0410(11) 0.0325(10) 0.0119(8) 0.0045(8) 0.0089(8)
C3 0.0389(9) 0.0371(10) 0.0352(10) 0.0144(8) 0.0119(8) 0.0123(8)
C4 0.0373(9) 0.0314(10) 0.0407(11) 0.0099(8) 0.0078(8) 0.0051(7)
C5 0.0345(8) 0.0331(10) 0.0334(10) 0.0067(8) 0.0054(8) 0.0080(7)
C6 0.0350(8) 0.0317(9) 0.0292(9) 0.0067(8) 0.0076(7) 0.0080(7)
C7 0.0467(10) 0.0443(11) 0.0428(11) 0.0218(9) 0.0149(9) 0.0145(9)
C8 0.131(2) 0.0482(14) 0.0664(17) 0.0244(13) 0.0192(16) 0.0339(15)
C9 0.101(2) 0.137(3) 0.123(3) 0.097(2) 0.079(2) 0.066(2)
C10 0.0766(16) 0.0742(18) 0.089(2) 0.0519(16) -0.0105(15) 0.0126(14)
C11 0.0398(9) 0.0356(10) 0.0408(11) 0.0081(9) -0.0021(8) 0.0064(8)
C12 0.0431(10) 0.0602(14) 0.0658(14) 0.0164(12) 0.0032(10) 0.0190(10)
C13 0.0653(14) 0.0459(13) 0.0768(17) 0.0132(12) -0.0260(13) -0.0062(11)
C14 0.0708(14) 0.0746(16) 0.0357(12) 0.0040(11) 0.0022(11) 0.0235(12)
C15 0.0356(8) 0.0319(10) 0.0293(9) 0.0066(8) 0.0070(7) 0.0068(7)
C16 0.0382(9) 0.0424(11) 0.0291(9) 0.0096(8) 0.0051(8) 0.0100(8)
C17 0.0408(9) 0.0362(10) 0.0330(10) 0.0130(8) 0.0117(8) 0.0125(8)
C18 0.0361(9) 0.0321(10) 0.0416(11) 0.0129(8) 0.0083(8) 0.0067(7)
C19 0.0322(8) 0.0320(9) 0.0340(10) 0.0079(8) 0.0064(7) 0.0085(7)
C20 0.0342(8) 0.0319(9) 0.0302(9) 0.0087(8) 0.0082(7) 0.0093(7)
C21 0.0475(10) 0.0461(12) 0.0420(11) 0.0225(9) 0.0128(9) 0.0149(9)
C22 0.083(4) 0.077(5) 0.076(6) 0.049(5) -0.019(4) 0.000(4)
C23 0.104(6) 0.085(5) 0.113(7) 0.070(5) 0.078(5) 0.054(4)
C24 0.122(6) 0.055(3) 0.068(3) 0.024(3) 0.028(4) 0.050(4)
C22A 0.064(3) 0.100(6) 0.106(7) 0.072(6) 0.021(5) 0.046(4)
C23A 0.121(7) 0.086(5) 0.078(6) 0.064(5) 0.060(5) 0.052(5)
C24A 0.150(8) 0.045(3) 0.085(4) 0.039(3) -0.002(6) 0.020(5)
C25 0.0380(9) 0.0359(10) 0.0413(11) 0.0084(9) -0.0015(8) 0.0074(8)
C26 0.0400(10) 0.0594(14) 0.0656(14) 0.0192(11) 0.0029(10) 0.0172(10)
C27 0.0630(13) 0.0432(13) 0.0725(16) 0.0113(12) -0.0256(12) -0.0022(10)
C28 0.0625(13) 0.0694(15) 0.0344(11) 0.0050(10) 0.0014(10) 0.0218(11)
N1 0.0469(14) 0.0335(11) 0.0355(17) 0.0086(17) 0.0073(13) 0.0045(11)
C29 0.0450(18) 0.060(2) 0.0389(18) 0.0071(14) 0.0040(14) 0.0136(13)
C30 0.057(2) 0.0662(17) 0.0377(18) 0.0038(15) 0.0085(15) 0.0169(18)
C31 0.0539(16) 0.0399(13) 0.0495(19) 0.0151(15) 0.0160(14) 0.0158(13)
C32 0.0514(16) 0.0517(17) 0.0503(18) 0.0158(17) 0.0108(14) 0.0199(14)
C33 0.0495(13) 0.0467(14) 0.0425(18) 0.0146(19) 0.0092(15) 0.0153(11)
C34 0.0623(16) 0.0531(15) 0.0587(17) 0.0192(14) 0.0213(14) 0.0256(13)
C35 0.0571(15) 0.0542(15) 0.0577(17) 0.0095(14) 0.0190(14) 0.0112(13)
C36 0.0666(16) 0.0428(14) 0.0573(18) 0.0141(14) 0.0245(15) 0.0117(13)
C37 0.0761(19) 0.0646(17) 0.0581(19) 0.0187(17) 0.0235(16) 0.0178(15)
C38 0.093(2) 0.0752(19) 0.060(2) 0.0229(19) 0.0333(18) 0.021(2)
C39 0.089(3) 0.062(2) 0.076(2) 0.026(2) 0.047(2) 0.027(2)
C40 0.077(2) 0.061(2) 0.084(2) 0.0270(18) 0.0347(18) 0.0289(17)
C41 0.076(2) 0.0563(18) 0.0634(19) 0.0232(14) 0.0269(17) 0.0244(16)
N1A 0.040(4) 0.041(4) 0.038(5) 0.009(5) 0.017(4) 0.013(4)
C29A 0.049(5) 0.053(5) 0.035(4) 0.007(4) 0.011(4) 0.013(4)
C30A 0.054(5) 0.063(5) 0.043(5) 0.006(5) 0.007(5) 0.014(5)
C31A 0.055(4) 0.049(4) 0.044(4) 0.014(4) 0.015(4) 0.016(4)
C32A 0.046(4) 0.049(4) 0.046(5) 0.009(5) 0.013(4) 0.019(4)
C33A 0.053(4) 0.047(4) 0.041(5) 0.011(5) 0.009(4) 0.011(4)
C34A 0.060(4) 0.054(4) 0.052(5) 0.012(4) 0.022(4) 0.012(4)
C35A 0.065(4) 0.049(4) 0.055(4) 0.020(4) 0.028(4) 0.018(4)
C36A 0.069(5) 0.048(4) 0.064(5) 0.020(4) 0.028(4) 0.025(4)
C37A 0.076(4) 0.059(4) 0.063(4) 0.022(4) 0.028(4) 0.020(4)
C38A 0.086(5) 0.066(4) 0.064(5) 0.022(5) 0.033(4) 0.021(5)
C39A 0.080(5) 0.058(5) 0.072(5) 0.025(5) 0.040(5) 0.028(5)
C40A 0.080(5) 0.060(5) 0.076(5) 0.028(5) 0.030(5) 0.025(5)
C41A 0.079(5) 0.055(5) 0.072(5) 0.029(4) 0.027(5) 0.023(5)
N2 0.0447(11) 0.0340(12) 0.0382(16) 0.0114(15) 0.0081(12) 0.0043(9)
C42 0.0451(19) 0.0550(18) 0.0450(19) 0.0068(15) 0.0077(16) 0.008(2)
C43 0.056(2) 0.0618(17) 0.0382(18) 0.0086(14) 0.0098(15) 0.0162(17)
C44 0.0559(16) 0.0409(13) 0.049(2) 0.0155(16) 0.0186(15) 0.0157(13)
C45 0.0526(16) 0.0547(16) 0.0489(19) 0.0200(18) 0.0107(15) 0.0202(13)
C46 0.0516(13) 0.0479(15) 0.0439(19) 0.0194(18) 0.0134(15) 0.0157(11)
C47 0.0617(16) 0.0543(15) 0.0587(17) 0.0221(14) 0.0221(14) 0.0260(13)
C48 0.0537(14) 0.0503(15) 0.0550(16) 0.0082(13) 0.0165(13) 0.0095(12)
C49 0.0608(15) 0.0416(13) 0.0548(18) 0.0121(13) 0.0232(14) 0.0098(13)
C50 0.0669(18) 0.0702(18) 0.0583(19) 0.0180(17) 0.0216(15) 0.0147(15)
C51 0.083(2) 0.075(2) 0.058(2) 0.0200(18) 0.0286(17) 0.0182(18)
C52 0.081(2) 0.0620(19) 0.071(2) 0.0206(19) 0.0407(19) 0.022(2)
C53 0.072(2) 0.059(2) 0.079(2) 0.0272(17) 0.0301(18) 0.0273(17)
C54 0.073(2) 0.0560(18) 0.0601(18) 0.0219(14) 0.0257(17) 0.0231(16)
N2A 0.044(4) 0.042(4) 0.038(4) 0.009(4) 0.017(4) 0.014(4)
C42A 0.046(4) 0.052(4) 0.033(4) 0.007(4) 0.016(4) 0.007(5)
C43A 0.052(5) 0.059(5) 0.043(5) 0.006(5) 0.012(5) 0.012(5)
C44A 0.054(4) 0.049(4) 0.044(4) 0.012(4) 0.017(4) 0.018(4)
C45A 0.045(4) 0.050(4) 0.045(5) 0.014(5) 0.019(4) 0.021(4)
C46A 0.053(4) 0.048(4) 0.039(5) 0.015(5) 0.016(4) 0.016(4)
C47A 0.061(4) 0.056(4) 0.056(5) 0.009(4) 0.021(4) 0.012(4)
C48A 0.062(4) 0.048(4) 0.061(4) 0.017(4) 0.026(4) 0.014(4)
C49A 0.065(5) 0.046(4) 0.057(4) 0.023(4) 0.029(4) 0.019(4)
C50A 0.071(4) 0.060(4) 0.060(4) 0.020(4) 0.023(4) 0.017(4)
C51A 0.080(5) 0.066(4) 0.059(5) 0.022(4) 0.026(4) 0.019(5)
C52A 0.074(5) 0.057(5) 0.070(5) 0.030(5) 0.032(5) 0.025(5)
C53A 0.075(6) 0.058(6) 0.077(6) 0.031(5) 0.033(5) 0.024(5)
C54A 0.075(5) 0.056(5) 0.070(5) 0.025(4) 0.029(5) 0.023(5)

loop_
_atom_type_symbol
_atom_type_description
_atom_type_scat_dispersion_real
_atom_type_scat_dispersion_imag
_atom_type_scat_source
C C 0.0033 0.0016 'International Tables Vol C Tables 4.2.6.8 and 6.1.1.4'
H H 0.0000 0.0000 'International Tables Vol C Tables 4.2.6.8 and 6.1.1.4'
N N 0.0061 0.0033 'International Tables Vol C Tables 4.2.6.8 and 6.1.1.4'
O O 0.0106 0.0060 'International Tables Vol C Tables 4.2.6.8 and 6.1.1.4'
Co Co 0.3494 0.9721 'International Tables Vol C Tables 4.2.6.8 and 6.1.1.4'

loop_
_geom_angle_atom_site_label_1
_geom_angle_atom_site_label_2
_geom_angle_atom_site_label_3
_geom_angle
O3 Co1 O4 88.45(5)
O3 Co1 O2 92.95(5)
O4 Co1 O2 178.53(5)
O3 Co1 O1 178.77(5)
O4 Co1 O1 92.76(5)
O2 Co1 O1 85.84(5)
O3 Co1 N2 90.0(2)
O4 Co1 N2 89.6(2)
O2 Co1 N2 89.9(2)
O1 Co1 N2 90.2(2)
O3 Co1 N1 89.6(2)
O4 Co1 N1 89.8(2)
O2 Co1 N1 90.7(2)
O1 Co1 N1 90.2(2)
N2 Co1 N1 179.3(4)
O3 Co1 N2A 94.7(13)
O4 Co1 N2A 89.4(15)
O2 Co1 N2A 90.0(15)
O1 Co1 N2A 85.5(13)
N2 Co1 N2A 4.7(14)
N1 Co1 N2A 175.6(11)
O3 Co1 N1A 84.5(12)
O4 Co1 N1A 92.3(14)
O2 Co1 N1A 88.3(14)
O1 Co1 N1A 95.2(12)
N2 Co1 N1A 174.2(9)
N1 Co1 N1A 5.8(9)
N2A Co1 N1A 178.1(16)
C1 O1 Co1 110.49(11)
C6 O2 Co1 111.14(10)
C15 O3 Co1 109.14(10)
C20 O4 Co1 109.62(10)
O1 C1 C2 123.12(16)
O1 C1 C6 116.44(15)
C2 C1 C6 120.43(15)
C3 C2 C1 120.26(16)
C3 C2 H2A 119.9
C1 C2 H2A 119.9
C2 C3 C4 118.43(16)
C2 C3 C7 122.29(16)
C4 C3 C7 119.28(15)
C5 C4 C3 124.58(16)
C5 C4 H4A 117.7
C3 C4 H4A 117.7
C4 C5 C6 116.72(16)
C4 C5 C11 122.91(15)
C6 C5 C11 120.36(15)
O2 C6 C5 124.56(15)
O2 C6 C1 115.90(15)
C5 C6 C1 119.54(15)
C9 C7 C10 108.5(2)
C9 C7 C8 110.4(2)
C10 C7 C8 106.5(2)
C9 C7 C3 108.78(16)
C10 C7 C3 112.08(16)
C8 C7 C3 110.55(16)
C7 C8 H8A 109.5
C7 C8 H8B 109.5
H8A C8 H8B 109.5
C7 C8 H8C 109.5
H8A C8 H8C 109.5
H8B C8 H8C 109.5
C7 C9 H9A 109.5
C7 C9 H9B 109.5
H9A C9 H9B 109.5
C7 C9 H9C 109.5
H9A C9 H9C 109.5
H9B C9 H9C 109.5
C7 C10 H10A 109.5
C7 C10 H10B 109.5
H10A C10 H10B 109.5
C7 C10 H10C 109.5
H10A C10 H10C 109.5
H10B C10 H10C 109.5
C5 C11 C13 111.78(16)
C5 C11 C12 109.71(16)
C13 C11 C12 108.20(17)
C5 C11 C14 109.90(15)
C13 C11 C14 107.99(18)
C12 C11 C14 109.19(17)
C11 C12 H12A 109.5
C11 C12 H12B 109.5
H12A C12 H12B 109.5
C11 C12 H12C 109.5
H12A C12 H12C 109.5
H12B C12 H12C 109.5
C11 C13 H13A 109.5
C11 C13 H13B 109.5
H13A C13 H13B 109.5
C11 C13 H13C 109.5
H13A C13 H13C 109.5
H13B C13 H13C 109.5
C11 C14 H14A 109.5
C11 C14 H14B 109.5
H14A C14 H14B 109.5
C11 C14 H14C 109.5
H14A C14 H14C 109.5
H14B C14 H14C 109.5
O3 C15 C16 122.68(15)
O3 C15 C20 116.71(15)
C16 C15 C20 120.60(15)
C15 C16 C17 120.56(16)
C15 C16 H16A 119.7
C17 C16 H16A 119.7
C16 C17 C18 117.88(16)
C16 C17 C21 121.48(16)
C18 C17 C21 120.63(15)
C19 C18 C17 123.77(16)
C19 C18 H18A 118.1
C17 C18 H18A 118.1
C18 C19 C20 117.02(15)
C18 C19 C25 122.35(15)
C20 C19 C25 120.62(15)
O4 C20 C19 124.03(15)
O4 C20 C15 115.90(15)
C19 C20 C15 120.07(15)
C22A C21 C24A 108.5(5)
C22A C21 C23 130.4(5)
C24A C21 C23 79.5(4)
C22A C21 C17 109.7(4)
C24A C21 C17 112.3(4)
C23 C21 C17 111.6(3)
C22A C21 C23A 109.9(5)
C24A C21 C23A 111.3(4)
C17 C21 C23A 105.1(3)
C24A C21 C22 126.2(5)
C23 C21 C22 108.4(5)
C17 C21 C22 113.0(4)
C23A C21 C22 82.9(5)
C22A C21 C24 80.8(5)
C23 C21 C24 108.6(4)
C17 C21 C24 110.2(3)
C23A C21 C24 136.8(4)
C22 C21 C24 104.7(5)
C21 C22 H22A 109.5
C21 C22 H22B 109.5
H22A C22 H22B 109.5
C21 C22 H22C 109.5
H22A C22 H22C 109.5
H22B C22 H22C 109.5
C21 C23 H23A 109.5
C21 C23 H23B 109.5
H23A C23 H23B 109.5
C21 C23 H23C 109.5
H23A C23 H23C 109.5
H23B C23 H23C 109.5
C21 C24 H24A 109.5
C21 C24 H24B 109.5
H24A C24 H24B 109.5
C21 C24 H24C 109.5
H24A C24 H24C 109.5
H24B C24 H24C 109.5
C21 C22A H22D 109.5
C21 C22A H22E 109.5
H22D C22A H22E 109.5
C21 C22A H22F 109.5
H22D C22A H22F 109.5
H22E C22A H22F 109.5
C21 C23A H23D 109.5
C21 C23A H23E 109.5
H23D C23A H23E 109.5
C21 C23A H23F 109.5
H23D C23A H23F 109.5
H23E C23A H23F 109.5
C21 C24A H24D 109.5
C21 C24A H24E 109.5
H24D C24A H24E 109.5
C21 C24A H24F 109.5
H24D C24A H24F 109.5
H24E C24A H24F 109.5
C19 C25 C27 112.17(15)
C19 C25 C26 109.66(15)
C27 C25 C26 108.04(16)
C19 C25 C28 109.94(14)
C27 C25 C28 107.88(17)
C26 C25 C28 109.09(16)
C25 C26 H26A 109.5
C25 C26 H26B 109.5
H26A C26 H26B 109.5
C25 C26 H26C 109.5
H26A C26 H26C 109.5
H26B C26 H26C 109.5
C25 C27 H27A 109.5
C25 C27 H27B 109.5
H27A C27 H27B 109.5
C25 C27 H27C 109.5
H27A C27 H27C 109.5
H27B C27 H27C 109.5
C25 C28 H28A 109.5
C25 C28 H28B 109.5
H28A C28 H28B 109.5
C25 C28 H28C 109.5
H28A C28 H28C 109.5
H28B C28 H28C 109.5
C33 N1 C29 117.5(3)
C33 N1 Co1 121.2(3)
C29 N1 Co1 121.3(3)
N1 C29 C30 123.0(3)
N1 C29 H29A 118.5
C30 C29 H29A 118.5
C29 C30 C31 120.5(3)
C29 C30 H30A 119.8
C31 C30 H30A 119.8
C30 C31 C32 115.8(3)
C30 C31 C34 124.5(3)
C32 C31 C34 119.6(3)
C33 C32 C31 120.8(3)
C33 C32 H32A 119.6
C31 C32 H32A 119.6
N1 C33 C32 122.2(3)
N1 C33 H33A 118.9
C32 C33 H33A 118.9
C35 C34 C31 126.3(3)
C35 C34 H34A 116.9
C31 C34 H34A 116.9
C34 C35 C36 126.9(3)
C34 C35 H35A 116.5
C36 C35 H35A 116.5
C41 C36 C37 118.4(3)
C41 C36 C35 123.3(3)
C37 C36 C35 118.3(3)
C38 C37 C36 120.3(3)
C38 C37 H37A 119.8
C36 C37 H37A 119.8
C39 C38 C37 121.3(3)
C39 C38 H38A 119.4
C37 C38 H38A 119.4
C38 C39 C40 119.3(3)
C38 C39 H39A 120.3
C40 C39 H39A 120.3
C39 C40 C41 120.0(3)
C39 C40 H40A 120.0
C41 C40 H40A 120.0
C36 C41 C40 120.7(3)
C36 C41 H41A 119.6
C40 C41 H41A 119.6
C29A N1A C33A 121.8(19)
C29A N1A Co1 116.1(17)
C33A N1A Co1 121.8(17)
N1A C29A C30A 118.9(18)
N1A C29A H29B 120.5
C30A C29A H29B 120.5
C29A C30A C31A 120.8(16)
C29A C30A H30B 119.6
C31A C30A H30B 119.6
C30A C31A C32A 118.0(14)
C30A C31A C34A 122.3(15)
C32A C31A C34A 119.5(15)
C31A C32A C33A 118.6(15)
C31A C32A H32B 120.7
C33A C32A H32B 120.7
N1A C33A C32A 120.3(17)
N1A C33A H33B 119.8
C32A C33A H33B 119.8
C35A C34A C31A 129.5(16)
C35A C34A H34B 115.2
C31A C34A H34B 115.2
C34A C35A C36A 129.4(16)
C34A C35A H35B 115.3
C36A C35A H35B 115.3
C41A C36A C37A 123.0(13)
C41A C36A C35A 116.8(14)
C37A C36A C35A 120.2(15)
C36A C37A C38A 114.6(15)
C36A C37A H37B 122.7
C38A C37A H37B 122.7
C39A C38A C37A 121.5(16)
C39A C38A H38B 119.2
C37A C38A H38B 119.2
C38A C39A C40A 120.7(17)
C38A C39A H39B 119.6
C40A C39A H39B 119.6
C41A C40A C39A 120.1(16)
C41A C40A H40B 120.0
C39A C40A H40B 120.0
C40A C41A C36A 119.7(15)
C40A C41A H41B 120.1
C36A C41A H41B 120.1
C46 N2 C42 117.3(4)
C46 N2 Co1 121.0(3)
C42 N2 Co1 121.7(3)
N2 C42 C43 123.0(4)
N2 C42 H42A 118.5
C43 C42 H42A 118.5
C42 C43 C44 120.4(3)
C42 C43 H43A 119.8
C44 C43 H43A 119.8
C43 C44 C45 116.0(3)
C43 C44 C47 124.1(3)
C45 C44 C47 119.8(3)
C46 C45 C44 120.4(3)
C46 C45 H45A 119.8
C44 C45 H45A 119.8
N2 C46 C45 122.8(3)
N2 C46 H46A 118.6
C45 C46 H46A 118.6
C48 C47 C44 126.0(3)
C48 C47 H47A 117.0
C44 C47 H47A 117.0
C47 C48 C49 126.9(3)
C47 C48 H48A 116.6
C49 C48 H48A 116.6
C50 C49 C54 118.1(3)
C50 C49 C48 118.9(3)
C54 C49 C48 123.1(3)
C51 C50 C49 120.6(3)
C51 C50 H50A 119.7
C49 C50 H50A 119.7
C52 C51 C50 121.1(3)
C52 C51 H51A 119.5
C50 C51 H51A 119.5
C51 C52 C53 119.6(3)
C51 C52 H52A 120.2
C53 C52 H52A 120.2
C52 C53 C54 120.2(3)
C52 C53 H53A 119.9
C54 C53 H53A 119.9
C53 C54 C49 120.5(3)
C53 C54 H54A 119.8
C49 C54 H54A 119.8
C46A N2A C42A 121(2)
C46A N2A Co1 123.2(18)
C42A N2A Co1 115.6(18)
N2A C42A C43A 120.1(19)
N2A C42A H42B 120.0
C43A C42A H42B 120.0
C44A C43A C42A 119.2(17)
C44A C43A H43B 120.4
C42A C43A H43B 120.4
C45A C44A C43A 118.0(14)
C45A C44A C47A 120.4(15)
C43A C44A C47A 121.6(15)
C44A C45A C46A 120.8(16)
C44A C45A H45B 119.6
C46A C45A H45B 119.6
N2A C46A C45A 119.0(18)
N2A C46A H46B 120.5
C45A C46A H46B 120.5
C48A C47A C44A 131.3(17)
C48A C47A H47B 114.3
C44A C47A H47B 114.3
C47A C48A C49A 129.3(16)
C47A C48A H48B 115.4
C49A C48A H48B 115.4
C50A C49A C54A 120.5(13)
C50A C49A C48A 123.9(15)
C54A C49A C48A 115.6(14)
C49A C50A C51A 118.0(15)
C49A C50A H50B 121.0
C51A C50A H50B 121.0
C52A C51A C50A 119.1(16)
C52A C51A H51B 120.4
C50A C51A H51B 120.4
C51A C52A C53A 122.4(17)
C51A C52A H52B 118.8
C53A C52A H52B 118.8
C54A C53A C52A 118.6(16)
C54A C53A H53B 120.7
C52A C53A H53B 120.7
C53A C54A C49A 121.1(15)
C53A C54A H54B 119.4
C49A C54A H54B 119.4

loop_
_geom_bond_atom_site_label_1
_geom_bond_atom_site_label_2
_geom_bond_distance
Co1 O3 1.8667(12)
Co1 O4 1.8674(12)
Co1 O2 1.9022(12)
Co1 O1 1.9038(12)
Co1 N2 1.925(5)
Co1 N1 1.933(5)
Co1 N2A 2.02(3)
Co1 N1A 2.03(2)
O1 C1 1.3041(19)
O2 C6 1.2978(19)
O3 C15 1.3417(19)
O4 C20 1.3417(19)
C1 C2 1.400(2)
C1 C6 1.444(2)
C2 C3 1.371(2)
C2 H2A 0.9500
C3 C4 1.425(2)
C3 C7 1.531(2)
C4 C5 1.371(2)
C4 H4A 0.9500
C5 C6 1.425(2)
C5 C11 1.524(2)
C7 C9 1.507(3)
C7 C10 1.521(3)
C7 C8 1.527(3)
C8 H8A 0.9800
C8 H8B 0.9800
C8 H8C 0.9800
C9 H9A 0.9800
C9 H9B 0.9800
C9 H9C 0.9800
C10 H10A 0.9800
C10 H10B 0.9800
C10 H10C 0.9800
C11 C13 1.528(3)
C11 C12 1.532(3)
C11 C14 1.533(3)
C12 H12A 0.9800
C12 H12B 0.9800
C12 H12C 0.9800
C13 H13A 0.9800
C13 H13B 0.9800
C13 H13C 0.9800
C14 H14A 0.9800
C14 H14B 0.9800
C14 H14C 0.9800
C15 C16 1.385(2)
C15 C20 1.415(2)
C16 C17 1.388(2)
C16 H16A 0.9500
C17 C18 1.402(2)
C17 C21 1.533(2)
C18 C19 1.392(2)
C18 H18A 0.9500
C19 C20 1.406(2)
C19 C25 1.529(2)
C21 C22A 1.475(9)
C21 C24A 1.476(9)
C21 C23 1.490(7)
C21 C23A 1.550(8)
C21 C22 1.553(9)
C21 C24 1.565(7)
C22 H22A 0.9800
C22 H22B 0.9800
C22 H22C 0.9800
C23 H23A 0.9800
C23 H23B 0.9800
C23 H23C 0.9800
C24 H24A 0.9800
C24 H24B 0.9800
C24 H24C 0.9800
C22A H22D 0.9800
C22A H22E 0.9800
C22A H22F 0.9800
C23A H23D 0.9800
C23A H23E 0.9800
C23A H23F 0.9800
C24A H24D 0.9800
C24A H24E 0.9800
C24A H24F 0.9800
C25 C27 1.530(3)
C25 C26 1.534(3)
C25 C28 1.536(3)
C26 H26A 0.9800
C26 H26B 0.9800
C26 H26C 0.9800
C27 H27A 0.9800
C27 H27B 0.9800
C27 H27C 0.9800
C28 H28A 0.9800
C28 H28B 0.9800
C28 H28C 0.9800
N1 C33 1.338(4)
N1 C29 1.343(4)
C29 C30 1.371(4)
C29 H29A 0.9500
C30 C31 1.388(4)
C30 H30A 0.9500
C31 C32 1.396(4)
C31 C34 1.463(3)
C32 C33 1.379(4)
C32 H32A 0.9500
C33 H33A 0.9500
C34 C35 1.313(4)
C34 H34A 0.9500
C35 C36 1.467(4)
C35 H35A 0.9500
C36 C41 1.382(4)
C36 C37 1.393(4)
C37 C38 1.377(4)
C37 H37A 0.9500
C38 C39 1.361(5)
C38 H38A 0.9500
C39 C40 1.384(5)
C39 H39A 0.9500
C40 C41 1.390(4)
C40 H40A 0.9500
C41 H41A 0.9500
N1A C29A 1.330(16)
N1A C33A 1.332(16)
C29A C30A 1.378(16)
C29A H29B 0.9500
C30A C31A 1.378(15)
C30A H30B 0.9500
C31A C32A 1.383(15)
C31A C34A 1.477(14)
C32A C33A 1.389(16)
C32A H32B 0.9500
C33A H33B 0.9500
C34A C35A 1.320(14)
C34A H34B 0.9500
C35A C36A 1.461(14)
C35A H35B 0.9500
C36A C41A 1.379(16)
C36A C37A 1.397(16)
C37A C38A 1.435(16)
C37A H37B 0.9500
C38A C39A 1.364(17)
C38A H38B 0.9500
C39A C40A 1.367(16)
C39A H39B 0.9500
C40A C41A 1.364(15)
C40A H40B 0.9500
C41A H41B 0.9500
N2 C46 1.340(4)
N2 C42 1.345(4)
C42 C43 1.374(4)
C42 H42A 0.9500
C43 C44 1.390(4)
C43 H43A 0.9500
C44 C45 1.398(4)
C44 C47 1.461(3)
C45 C46 1.377(4)
C45 H45A 0.9500
C46 H46A 0.9500
C47 C48 1.329(4)
C47 H47A 0.9500
C48 C49 1.461(3)
C48 H48A 0.9500
C49 C50 1.391(4)
C49 C54 1.393(4)
C50 C51 1.372(4)
C50 H50A 0.9500
C51 C52 1.361(5)
C51 H51A 0.9500
C52 C53 1.378(5)
C52 H52A 0.9500
C53 C54 1.384(4)
C53 H53A 0.9500
C54 H54A 0.9500
N2A C46A 1.333(16)
N2A C42A 1.338(16)
C42A C43A 1.380(16)
C42A H42B 0.9500
C43A C44A 1.379(15)
C43A H43B 0.9500
C44A C45A 1.372(15)
C44A C47A 1.474(14)
C45A C46A 1.386(16)
C45A H45B 0.9500
C46A H46B 0.9500
C47A C48A 1.288(14)
C47A H47B 0.9500
C48A C49A 1.479(14)
C48A H48B 0.9500
C49A C50A 1.374(16)
C49A C54A 1.393(16)
C50A C51A 1.427(16)
C50A H50B 0.9500
C51A C52A 1.354(16)
C51A H51B 0.9500
C52A C53A 1.378(16)
C52A H52B 0.9500
C53A C54A 1.352(15)
C53A H53B 0.9500
C54A H54B 0.9500

loop_
_geom_torsion_atom_site_label_1
_geom_torsion_atom_site_label_2
_geom_torsion_atom_site_label_3
_geom_torsion_atom_site_label_4
_geom_torsion
O4 Co1 O1 C1 -175.55(11)
O2 Co1 O1 C1 4.00(11)
N2 Co1 O1 C1 -85.9(3)
N1 Co1 O1 C1 94.7(2)
N2A Co1 O1 C1 -86.3(14)
N1A Co1 O1 C1 91.9(14)
O3 Co1 O2 C6 177.03(11)
O1 Co1 O2 C6 -3.17(11)
N2 Co1 O2 C6 87.0(2)
N1 Co1 O2 C6 -93.3(2)
N2A Co1 O2 C6 82.3(12)
N1A Co1 O2 C6 -98.6(12)
O4 Co1 O3 C15 -3.57(11)
O2 Co1 O3 C15 176.88(10)
N2 Co1 O3 C15 -93.2(3)
N1 Co1 O3 C15 86.2(2)
N2A Co1 O3 C15 -92.9(15)
N1A Co1 O3 C15 88.9(14)
O3 Co1 O4 C20 1.87(10)
O1 Co1 O4 C20 -177.95(10)
N2 Co1 O4 C20 91.9(2)
N1 Co1 O4 C20 -87.8(2)
N2A Co1 O4 C20 96.6(13)
N1A Co1 O4 C20 -82.6(12)
Co1 O1 C1 C2 175.73(13)
Co1 O1 C1 C6 -4.08(18)
O1 C1 C2 C3 179.63(15)
C6 C1 C2 C3 -0.6(3)
C1 C2 C3 C4 -0.3(3)
C1 C2 C3 C7 179.05(15)
C2 C3 C4 C5 -0.1(3)
C7 C3 C4 C5 -179.47(16)
C3 C4 C5 C6 1.3(3)
C3 C4 C5 C11 -178.43(16)
Co1 O2 C6 C5 -178.23(13)
Co1 O2 C6 C1 1.77(17)
C4 C5 C6 O2 177.90(15)
C11 C5 C6 O2 -2.3(3)
C4 C5 C6 C1 -2.1(2)
C11 C5 C6 C1 177.66(15)
O1 C1 C6 O2 1.6(2)
C2 C1 C6 O2 -178.20(14)
O1 C1 C6 C5 -178.39(14)
C2 C1 C6 C5 1.8(2)
C2 C3 C7 C9 -109.9(2)
C4 C3 C7 C9 69.4(2)
C2 C3 C7 C10 10.1(3)
C4 C3 C7 C10 -170.60(19)
C2 C3 C7 C8 128.7(2)
C4 C3 C7 C8 -52.0(2)
C4 C5 C11 C13 1.9(3)
C6 C5 C11 C13 -177.80(17)
C4 C5 C11 C12 -118.10(19)
C6 C5 C11 C12 62.2(2)
C4 C5 C11 C14 121.83(19)
C6 C5 C11 C14 -57.9(2)
Co1 O3 C15 C16 -175.56(13)
Co1 O3 C15 C20 4.59(17)
O3 C15 C16 C17 -177.90(15)
C20 C15 C16 C17 2.0(3)
C15 C16 C17 C18 0.1(2)
C15 C16 C17 C21 -178.69(15)
C16 C17 C18 C19 -0.3(3)
C21 C17 C18 C19 178.49(15)
C17 C18 C19 C20 -1.5(3)
C17 C18 C19 C25 178.25(16)
Co1 O4 C20 C19 -179.09(13)
Co1 O4 C20 C15 0.22(17)
C18 C19 C20 O4 -177.18(14)
C25 C19 C20 O4 3.1(2)
C18 C19 C20 C15 3.5(2)
C25 C19 C20 C15 -176.22(15)
O3 C15 C20 O4 -3.3(2)
C16 C15 C20 O4 176.80(14)
O3 C15 C20 C19 176.01(14)
C16 C15 C20 C19 -3.9(2)
C16 C17 C21 C22A -39.8(5)
C18 C17 C21 C22A 141.4(5)
C16 C17 C21 C24A -160.5(6)
C18 C17 C21 C24A 20.7(6)
C16 C17 C21 C23 112.2(5)
C18 C17 C21 C23 -66.5(5)
C16 C17 C21 C23A 78.3(5)
C18 C17 C21 C23A -100.5(5)
C16 C17 C21 C22 -10.2(5)
C18 C17 C21 C22 171.0(5)
C16 C17 C21 C24 -127.0(4)
C18 C17 C21 C24 54.2(4)
C18 C19 C25 C27 -2.3(2)
C20 C19 C25 C27 177.40(17)
C18 C19 C25 C26 117.70(18)
C20 C19 C25 C26 -62.6(2)
C18 C19 C25 C28 -122.37(18)
C20 C19 C25 C28 57.4(2)
O3 Co1 N1 C33 -138.7(7)
O4 Co1 N1 C33 -50.2(7)
O2 Co1 N1 C33 128.4(7)
O1 Co1 N1 C33 42.5(7)
N1A Co1 N1 C33 -166(20)
O3 Co1 N1 C29 39.5(7)
O4 Co1 N1 C29 128.0(7)
O2 Co1 N1 C29 -53.4(7)
O1 Co1 N1 C29 -139.2(7)
N1A Co1 N1 C29 12(19)
C33 N1 C29 C30 3.2(10)
Co1 N1 C29 C30 -175.1(5)
N1 C29 C30 C31 -1.7(8)
C29 C30 C31 C32 -0.7(6)
C29 C30 C31 C34 177.6(4)
C30 C31 C32 C33 1.3(6)
C34 C31 C32 C33 -177.0(4)
C29 N1 C33 C32 -2.5(10)
Co1 N1 C33 C32 175.8(5)
C31 C32 C33 N1 0.3(8)
C30 C31 C34 C35 -6.9(5)
C32 C31 C34 C35 171.3(3)
C31 C34 C35 C36 -178.6(3)
C34 C35 C36 C41 3.7(5)
C34 C35 C36 C37 -176.5(3)
C41 C36 C37 C38 -0.3(5)
C35 C36 C37 C38 179.8(3)
C36 C37 C38 C39 -0.3(6)
C37 C38 C39 C40 0.7(6)
C38 C39 C40 C41 -0.5(6)
C37 C36 C41 C40 0.5(4)
C35 C36 C41 C40 -179.6(3)
C39 C40 C41 C36 -0.1(5)
O3 Co1 N1A C29A 35(4)
O4 Co1 N1A C29A 123(4)
O2 Co1 N1A C29A -58(4)
O1 Co1 N1A C29A -144(4)
N1 Co1 N1A C29A -173(23)
O3 Co1 N1A C33A -138(4)
O4 Co1 N1A C33A -50(4)
O2 Co1 N1A C33A 129(4)
O1 Co1 N1A C33A 43(4)
N1 Co1 N1A C33A 14(16)
C33A N1A C29A C30A -9(7)
Co1 N1A C29A C30A 178(3)
N1A C29A C30A C31A 9(5)
C29A C30A C31A C32A -10(4)
C29A C30A C31A C34A 176(3)
C30A C31A C32A C33A 11(4)
C34A C31A C32A C33A -175(3)
C29A N1A C33A C32A 10(7)
Co1 N1A C33A C32A -177(3)
C31A C32A C33A N1A -11(5)
C30A C31A C34A C35A -164(2)
C32A C31A C34A C35A 22(3)
C31A C34A C35A C36A 172.2(19)
C34A C35A C36A C41A 172.6(19)
C34A C35A C36A C37A -5(3)
C41A C36A C37A C38A 1(3)
C35A C36A C37A C38A 178.3(19)
C36A C37A C38A C39A -4(4)
C37A C38A C39A C40A 6(4)
C38A C39A C40A C41A -6(4)
C39A C40A C41A C36A 3(3)
C37A C36A C41A C40A -1(3)
C35A C36A C41A C40A -178.3(17)
O3 Co1 N2 C46 -39.7(7)
O4 Co1 N2 C46 -128.1(7)
O2 Co1 N2 C46 53.3(7)
O1 Co1 N2 C46 139.1(7)
N2A Co1 N2 C46 144(22)
O3 Co1 N2 C42 143.9(8)
O4 Co1 N2 C42 55.4(8)
O2 Co1 N2 C42 -123.2(8)
O1 Co1 N2 C42 -37.3(8)
N2A Co1 N2 C42 -32(21)
C46 N2 C42 C43 -0.3(13)
Co1 N2 C42 C43 176.2(6)
N2 C42 C43 C44 -1.9(11)
C42 C43 C44 C45 3.0(7)
C42 C43 C44 C47 -175.2(5)
C43 C44 C45 C46 -2.1(6)
C47 C44 C45 C46 176.2(4)
C42 N2 C46 C45 1.3(11)
Co1 N2 C46 C45 -175.3(5)
C44 C45 C46 N2 0.0(8)
C43 C44 C47 C48 9.4(5)
C45 C44 C47 C48 -168.7(3)
C44 C47 C48 C49 178.0(3)
C47 C48 C49 C50 175.6(3)
C47 C48 C49 C54 -4.3(4)
C54 C49 C50 C51 0.3(5)
C48 C49 C50 C51 -179.6(3)
C49 C50 C51 C52 0.3(6)
C50 C51 C52 C53 -0.4(6)
C51 C52 C53 C54 -0.1(6)
C52 C53 C54 C49 0.7(5)
C50 C49 C54 C53 -0.7(4)
C48 C49 C54 C53 179.2(3)
O3 Co1 N2A C46A -40(5)
O4 Co1 N2A C46A -128(5)
O2 Co1 N2A C46A 53(5)
O1 Co1 N2A C46A 139(5)
N2 Co1 N2A C46A -36(18)
O3 Co1 N2A C42A 135(4)
O4 Co1 N2A C42A 46(4)
O2 Co1 N2A C42A -132(4)
O1 Co1 N2A C42A -46(4)
N2 Co1 N2A C42A 139(25)
C46A N2A C42A C43A -15(8)
Co1 N2A C42A C43A 171(4)
N2A C42A C43A C44A 14(6)
C42A C43A C44A C45A -3(4)
C42A C43A C44A C47A 174(3)
C43A C44A C45A C46A -7(4)
C47A C44A C45A C46A 175(3)
C42A N2A C46A C45A 4(7)
Co1 N2A C46A C45A 178(3)
C44A C45A C46A N2A 7(6)
C45A C44A C47A C48A -16(4)
C43A C44A C47A C48A 166(2)
C44A C47A C48A C49A -173(2)
C47A C48A C49A C50A 4(3)
C47A C48A C49A C54A -176.9(19)
C54A C49A C50A C51A 4(3)
C48A C49A C50A C51A -176(2)
C49A C50A C51A C52A -5(4)
C50A C51A C52A C53A 4(4)
C51A C52A C53A C54A -3(4)
C52A C53A C54A C49A 2(3)
C50A C49A C54A C53A -3(3)
C48A C49A C54A C53A 177.8(17)
